data_4304351
loop_
_publ_author_name
'Pei-Ying Lee'
'Lan-Chang Liang'

_publ_section_title
;
Nickel(II) Complexes Containing Bidentate Amido Phosphine Ligands Derived
from \a-Iminophosphorus Ylides: Synthesis and Structural Characterization
;
_journal_name_full 'Inorganic Chemistry'
_journal_page_first 749
_journal_page_last 758
_journal_paper_doi 10.1021/ic701836j
_journal_volume 47
_journal_year 2008
_chemical_formula_sum 'C50 H60 Br2 N2 O P2'
_chemical_formula_weight 926.76
_chemical_name_systematic
; 
 ? 
;
_space_group_IT_number 61
_symmetry_cell_setting orthorhombic
_symmetry_space_group_name_Hall '-P 2ac 2ab'
_symmetry_space_group_name_H-M 'P b c a'
_atom_sites_solution_hydrogens geom
_atom_sites_solution_primary direct
_atom_sites_solution_secondary difmap
_audit_creation_method SHELXL-97
_cell_angle_alpha 90.00
_cell_angle_beta 90.00
_cell_angle_gamma 90.00
_cell_formula_units_Z 8
_cell_length_a 19.127(4)
_cell_length_b 13.562(3)
_cell_length_c 37.528(7)
_cell_measurement_temperature 293(2)
_cell_volume 9735(3)
_computing_structure_refinement 'SHELXL-97 (Sheldrick, 1997)'
_computing_structure_solution 'SHELXS-97 (Sheldrick, 1990)'
_diffrn_ambient_temperature 293(2)
_diffrn_measured_fraction_theta_full 0.995
_diffrn_measured_fraction_theta_max 0.995
_diffrn_radiation_monochromator graphite
_diffrn_radiation_source 'fine-focus sealed tube'
_diffrn_radiation_type MoK\a
_diffrn_radiation_wavelength 0.71073
_diffrn_reflns_av_R_equivalents 0.0721
_diffrn_reflns_av_sigmaI/netI 0.0695
_diffrn_reflns_limit_h_max 22
_diffrn_reflns_limit_h_min -23
_diffrn_reflns_limit_k_max 16
_diffrn_reflns_limit_k_min -11
_diffrn_reflns_limit_l_max 39
_diffrn_reflns_limit_l_min -46
_diffrn_reflns_number 53108
_diffrn_reflns_theta_full 26.07
_diffrn_reflns_theta_max 26.07
_diffrn_reflns_theta_min 1.52
_exptl_absorpt_coefficient_mu 1.767
_exptl_crystal_density_diffrn 1.265
_exptl_crystal_density_method 'not measured'
_exptl_crystal_F_000 3856
_refine_diff_density_max 0.634
_refine_diff_density_min -0.980
_refine_diff_density_rms 0.060
_refine_ls_extinction_method none
_refine_ls_goodness_of_fit_ref 0.872
_refine_ls_hydrogen_treatment mixed
_refine_ls_matrix_type full
_refine_ls_number_parameters 522
_refine_ls_number_reflns 9585
_refine_ls_number_restraints 0
_refine_ls_restrained_S_all 0.872
_refine_ls_R_factor_all 0.1220
_refine_ls_R_factor_gt 0.0526
_refine_ls_shift/su_max 0.001
_refine_ls_shift/su_mean 0.000
_refine_ls_structure_factor_coef Fsqd
_refine_ls_weighting_details 'calc w=1/[\s^2^(Fo^2^)+(0.0936P)^2^+0.0000P] where P=(Fo^2^+2Fc^2^)/3'
_refine_ls_weighting_scheme calc
_refine_ls_wR_factor_gt 0.1438
_refine_ls_wR_factor_ref 0.1676
_reflns_number_gt 4361
_reflns_number_total 9585
_reflns_threshold_expression >2sigma(I)
_cod_data_source_file ic701836j-file003_3.cif
_cod_data_source_block h1
_cod_database_code 4304351

loop_
_symmetry_equiv_pos_as_xyz
'x, y, z'
'-x+1/2, -y, z+1/2'
'x+1/2, -y+1/2, -z'
'-x, y+1/2, -z+1/2'
'-x, -y, -z'
'x-1/2, y, -z-1/2'
'-x-1/2, y-1/2, z'
'x, -y-1/2, z-1/2'

loop_
_atom_site_label
_atom_site_type_symbol
_atom_site_fract_x
_atom_site_fract_y
_atom_site_fract_z
_atom_site_U_iso_or_equiv
_atom_site_adp_type
_atom_site_occupancy
_atom_site_symmetry_multiplicity
_atom_site_calc_flag
_atom_site_refinement_flags
_atom_site_disorder_assembly
_atom_site_disorder_group
P1 P 0.18755(5) 0.02108(7) 0.24557(3) 0.0424(3) Uani 1 1 d . . .
N1 N 0.14522(16) 0.2052(3) 0.16458(9) 0.0604(9) Uani 1 1 d . . .
H1A H 0.1095 0.2408 0.1594 0.072 Uiso 1 1 d R . .
C1 C 0.19124(18) 0.0963(3) 0.20839(10) 0.0460(9) Uani 1 1 d . . .
H1B H 0.2346 0.1013 0.1973 0.055 Uiso 1 1 calc R . .
C2 C 0.13808(19) 0.1493(3) 0.19334(10) 0.0470(9) Uani 1 1 d . . .
C3 C 0.2057(2) 0.2150(4) 0.14030(11) 0.0609(12) Uani 1 1 d . . .
C4 C 0.14367(18) -0.0949(3) 0.23825(10) 0.0444(9) Uani 1 1 d . . .
C5 C 0.10464(18) -0.1114(3) 0.20779(11) 0.0505(10) Uani 1 1 d . . .
H5A H 0.1012 -0.0623 0.1906 0.061 Uiso 1 1 calc R . .
C6 C 0.0708(2) -0.2004(4) 0.20270(13) 0.0642(12) Uani 1 1 d . . .
H6A H 0.0438 -0.2105 0.1824 0.077 Uiso 1 1 calc R . .
C7 C 0.0770(2) -0.2729(3) 0.22750(16) 0.0743(15) Uani 1 1 d . . .
H7A H 0.0547 -0.3331 0.2239 0.089 Uiso 1 1 calc R . .
C8 C 0.1154(3) -0.2585(3) 0.25745(16) 0.0795(15) Uani 1 1 d . . .
H8A H 0.1185 -0.3085 0.2743 0.095 Uiso 1 1 calc R . .
C9 C 0.1499(2) -0.1708(3) 0.26311(13) 0.0635(12) Uani 1 1 d . . .
H9A H 0.1771 -0.1621 0.2834 0.076 Uiso 1 1 calc R . .
C10 C 0.14752(19) 0.0816(3) 0.28314(10) 0.0429(9) Uani 1 1 d . . .
C11 C 0.0998(2) 0.0365(3) 0.30516(11) 0.0560(11) Uani 1 1 d . . .
H11A H 0.0867 -0.0285 0.3010 0.067 Uiso 1 1 calc R . .
C12 C 0.0715(2) 0.0881(4) 0.33351(12) 0.0736(14) Uani 1 1 d . . .
H12A H 0.0398 0.0574 0.3486 0.088 Uiso 1 1 calc R . .
C13 C 0.0902(3) 0.1851(4) 0.33951(13) 0.0735(14) Uani 1 1 d . . .
H13A H 0.0707 0.2198 0.3584 0.088 Uiso 1 1 calc R . .
C14 C 0.1368(3) 0.2292(3) 0.31783(13) 0.0714(13) Uani 1 1 d . . .
H14A H 0.1491 0.2945 0.3221 0.086 Uiso 1 1 calc R . .
C15 C 0.1667(2) 0.1799(3) 0.28947(12) 0.0598(11) Uani 1 1 d . . .
H15A H 0.1990 0.2113 0.2748 0.072 Uiso 1 1 calc R . .
C16 C 0.27720(19) -0.0069(3) 0.25690(12) 0.0500(10) Uani 1 1 d . . .
C17 C 0.3034(2) 0.0057(3) 0.29072(13) 0.0608(12) Uani 1 1 d . . .
H17A H 0.2739 0.0278 0.3088 0.073 Uiso 1 1 calc R . .
C18 C 0.3726(3) -0.0140(3) 0.29835(18) 0.0906(19) Uani 1 1 d . . .
H18A H 0.3898 -0.0051 0.3213 0.109 Uiso 1 1 calc R . .
C19 C 0.4160(3) -0.0472(4) 0.2714(2) 0.098(2) Uani 1 1 d . . .
H19A H 0.4628 -0.0603 0.2762 0.117 Uiso 1 1 calc R . .
C20 C 0.3907(2) -0.0609(3) 0.23748(18) 0.0881(17) Uani 1 1 d . . .
H20A H 0.4202 -0.0835 0.2196 0.106 Uiso 1 1 calc R . .
C21 C 0.3211(2) -0.0410(3) 0.23002(14) 0.0680(13) Uani 1 1 d . . .
H21A H 0.3038 -0.0504 0.2071 0.082 Uiso 1 1 calc R . .
C22 C 0.06517(19) 0.1503(3) 0.20910(12) 0.0655(12) Uani 1 1 d . . .
H22A H 0.0320 0.1311 0.1912 0.098 Uiso 1 1 calc R . .
H22B H 0.0543 0.2154 0.2174 0.098 Uiso 1 1 calc R . .
H22C H 0.0630 0.1048 0.2287 0.098 Uiso 1 1 calc R . .
C23 C 0.1819(3) 0.2794(6) 0.10951(15) 0.154(3) Uani 1 1 d . . .
H23A H 0.1419 0.2500 0.0983 0.232 Uiso 1 1 calc R . .
H23B H 0.2191 0.2852 0.0925 0.232 Uiso 1 1 calc R . .
H23C H 0.1698 0.3436 0.1183 0.232 Uiso 1 1 calc R . .
C24 C 0.2255(3) 0.1152(4) 0.12581(14) 0.117(2) Uani 1 1 d . . .
H24A H 0.2440 0.0752 0.1447 0.175 Uiso 1 1 calc R . .
H24B H 0.2603 0.1229 0.1076 0.175 Uiso 1 1 calc R . .
H24C H 0.1849 0.0839 0.1159 0.175 Uiso 1 1 calc R . .
C25 C 0.2668(2) 0.2634(3) 0.15870(13) 0.0780(14) Uani 1 1 d . . .
H25A H 0.2862 0.2188 0.1760 0.117 Uiso 1 1 calc R . .
H25B H 0.2514 0.3223 0.1705 0.117 Uiso 1 1 calc R . .
H25C H 0.3019 0.2798 0.1414 0.117 Uiso 1 1 calc R . .
P3 P 0.81777(5) 0.48066(7) 0.00501(3) 0.0419(3) Uani 1 1 d . . .
N3 N 0.86484(17) 0.2856(3) 0.08220(9) 0.0634(10) Uani 1 1 d . . .
H3A H 0.9003 0.2482 0.0861 0.076 Uiso 1 1 d R . .
C51 C 0.81664(19) 0.4001(3) 0.04069(10) 0.0484(10) Uani 1 1 d . . .
H51A H 0.7738 0.3930 0.0522 0.058 Uiso 1 1 calc R . .
C52 C 0.87068(19) 0.3454(3) 0.05426(10) 0.0506(10) Uani 1 1 d . . .
C53 C 0.8067(2) 0.2743(4) 0.10752(11) 0.0630(12) Uani 1 1 d . . .
C54 C 0.85798(19) 0.5985(3) 0.01439(10) 0.0456(10) Uani 1 1 d . . .
C55 C 0.90004(19) 0.6108(3) 0.04389(11) 0.0567(11) Uani 1 1 d . . .
H55A H 0.9092 0.5577 0.0589 0.068 Uiso 1 1 calc R . .
C56 C 0.9284(2) 0.7021(4) 0.05112(14) 0.0746(14) Uani 1 1 d . . .
H56A H 0.9567 0.7102 0.0711 0.090 Uiso 1 1 calc R . .
C57 C 0.9155(2) 0.7802(4) 0.02948(16) 0.0806(16) Uani 1 1 d . . .
H57A H 0.9349 0.8413 0.0347 0.097 Uiso 1 1 calc R . .
C58 C 0.8744(3) 0.7695(3) 0.00022(16) 0.0771(14) Uani 1 1 d . . .
H58A H 0.8663 0.8232 -0.0146 0.093 Uiso 1 1 calc R . .
C59 C 0.8447(2) 0.6791(3) -0.00760(12) 0.0593(11) Uani 1 1 d . . .
H59A H 0.8159 0.6722 -0.0274 0.071 Uiso 1 1 calc R . .
C60 C 0.85685(18) 0.4291(3) -0.03443(10) 0.0421(9) Uani 1 1 d . . .
C61 C 0.89150(19) 0.4866(3) -0.05926(11) 0.0529(10) Uani 1 1 d . . .
H61A H 0.8971 0.5538 -0.0552 0.063 Uiso 1 1 calc R . .
C62 C 0.9179(2) 0.4446(4) -0.09015(12) 0.0686(13) Uani 1 1 d . . .
H62A H 0.9400 0.4839 -0.1070 0.082 Uiso 1 1 calc R . .
C63 C 0.9115(2) 0.3452(4) -0.09584(13) 0.0676(12) Uani 1 1 d . . .
H63A H 0.9296 0.3170 -0.1164 0.081 Uiso 1 1 calc R . .
C64 C 0.8788(2) 0.2884(3) -0.07152(13) 0.0610(12) Uani 1 1 d . . .
H64A H 0.8751 0.2209 -0.0755 0.073 Uiso 1 1 calc R . .
C65 C 0.8507(2) 0.3282(3) -0.04081(11) 0.0537(11) Uani 1 1 d . . .
H65A H 0.8278 0.2879 -0.0245 0.064 Uiso 1 1 calc R . .
C66 C 0.72757(19) 0.5086(3) -0.00494(11) 0.0459(10) Uani 1 1 d . . .
C67 C 0.7028(2) 0.5058(3) -0.03944(11) 0.0555(11) Uani 1 1 d . . .
H67A H 0.7328 0.4892 -0.0580 0.067 Uiso 1 1 calc R . .
C68 C 0.6338(3) 0.5273(3) -0.04651(15) 0.0737(14) Uani 1 1 d . . .
H68A H 0.6171 0.5247 -0.0698 0.088 Uiso 1 1 calc R . .
C69 C 0.5901(3) 0.5524(3) -0.01914(18) 0.0838(17) Uani 1 1 d . . .
H69A H 0.5436 0.5671 -0.0240 0.101 Uiso 1 1 calc R . .
C70 C 0.6138(2) 0.5562(3) 0.01521(16) 0.0794(15) Uani 1 1 d . . .
H70A H 0.5835 0.5739 0.0335 0.095 Uiso 1 1 calc R . .
C71 C 0.6824(2) 0.5337(3) 0.02281(12) 0.0629(12) Uani 1 1 d . . .
H71A H 0.6985 0.5353 0.0462 0.075 Uiso 1 1 calc R . .
C72 C 0.9431(2) 0.3468(3) 0.03857(12) 0.0673(13) Uani 1 1 d . . .
H72A H 0.9762 0.3646 0.0567 0.101 Uiso 1 1 calc R . .
H72B H 0.9449 0.3941 0.0196 0.101 Uiso 1 1 calc R . .
H72C H 0.9543 0.2826 0.0295 0.101 Uiso 1 1 calc R . .
C73 C 0.8318(3) 0.1964(5) 0.13431(15) 0.114(2) Uani 1 1 d . . .
H73A H 0.8739 0.2189 0.1456 0.171 Uiso 1 1 calc R . .
H73B H 0.8408 0.1356 0.1221 0.171 Uiso 1 1 calc R . .
H73C H 0.7963 0.1861 0.1520 0.171 Uiso 1 1 calc R . .
C74 C 0.7941(3) 0.3722(4) 0.12566(13) 0.0985(19) Uani 1 1 d . . .
H74A H 0.8379 0.3986 0.1338 0.148 Uiso 1 1 calc R . .
H74B H 0.7634 0.3629 0.1456 0.148 Uiso 1 1 calc R . .
H74C H 0.7732 0.4172 0.1091 0.148 Uiso 1 1 calc R . .
C75 C 0.7411(2) 0.2346(4) 0.08935(12) 0.0765(14) Uani 1 1 d . . .
H75A H 0.7318 0.2724 0.0683 0.115 Uiso 1 1 calc R . .
H75B H 0.7021 0.2398 0.1054 0.115 Uiso 1 1 calc R . .
H75C H 0.7481 0.1668 0.0830 0.115 Uiso 1 1 calc R . .
Br1 Br 0.00554(3) 0.34675(4) 0.146087(17) 0.0905(2) Uani 1 1 d . . .
Br3 Br 0.50332(4) 0.42055(5) 0.118590(17) 0.1203(3) Uani 1 1 d . . .
O1 O 0.5012(2) 0.6515(3) 0.08928(12) 0.1154(14) Uani 1 1 d . . .
H1 H 0.5007 0.5917 0.1015 0.050 Uiso 1 1 d . . .
H2 H 0.4916 0.6999 0.0992 0.050 Uiso 1 1 d . . .

loop_
_atom_site_aniso_label
_atom_site_aniso_U_11
_atom_site_aniso_U_22
_atom_site_aniso_U_33
_atom_site_aniso_U_23
_atom_site_aniso_U_13
_atom_site_aniso_U_12
P1 0.0386(5) 0.0406(6) 0.0480(6) 0.0045(5) -0.0032(5) 0.0014(4)
N1 0.0412(19) 0.090(3) 0.049(2) 0.027(2) -0.0005(16) 0.0069(17)
C1 0.037(2) 0.051(2) 0.050(2) 0.0128(19) 0.0039(18) 0.0025(17)
C2 0.042(2) 0.057(2) 0.042(2) 0.007(2) 0.0022(18) 0.0008(18)
C3 0.044(2) 0.100(4) 0.039(3) 0.015(2) 0.0053(19) 0.000(2)
C4 0.039(2) 0.042(2) 0.052(3) -0.003(2) 0.0024(19) 0.0038(16)
C5 0.040(2) 0.056(3) 0.055(3) -0.007(2) 0.004(2) 0.0051(19)
C6 0.043(2) 0.071(3) 0.079(3) -0.029(3) 0.003(2) -0.006(2)
C7 0.063(3) 0.046(3) 0.114(5) -0.018(3) 0.015(3) -0.009(2)
C8 0.080(3) 0.044(3) 0.115(5) 0.011(3) 0.008(3) -0.002(2)
C9 0.067(3) 0.047(3) 0.076(3) 0.002(2) -0.006(2) -0.001(2)
C10 0.051(2) 0.034(2) 0.044(2) 0.0049(18) -0.0085(19) 0.0051(17)
C11 0.059(3) 0.047(2) 0.061(3) 0.000(2) 0.007(2) 0.000(2)
C12 0.077(3) 0.074(4) 0.070(3) -0.001(3) 0.023(3) 0.006(3)
C13 0.085(4) 0.072(4) 0.063(3) -0.011(3) -0.004(3) 0.029(3)
C14 0.098(4) 0.048(3) 0.068(3) -0.003(3) -0.021(3) 0.008(3)
C15 0.078(3) 0.045(3) 0.056(3) 0.007(2) -0.001(2) -0.003(2)
C16 0.042(2) 0.038(2) 0.069(3) 0.006(2) -0.009(2) 0.0020(17)
C17 0.062(3) 0.043(2) 0.077(3) 0.010(2) -0.024(2) -0.003(2)
C18 0.081(4) 0.053(3) 0.138(6) 0.024(3) -0.057(4) -0.007(3)
C19 0.051(3) 0.055(3) 0.187(7) 0.027(4) -0.042(4) -0.005(2)
C20 0.045(3) 0.070(3) 0.149(6) 0.007(4) 0.009(3) 0.010(2)
C21 0.048(3) 0.060(3) 0.095(4) 0.000(3) -0.003(3) 0.009(2)
C22 0.040(2) 0.087(3) 0.069(3) 0.031(3) 0.007(2) 0.011(2)
C23 0.088(4) 0.288(9) 0.086(5) 0.115(6) 0.015(4) 0.013(5)
C24 0.115(5) 0.154(6) 0.081(4) -0.044(4) 0.045(4) -0.043(4)
C25 0.068(3) 0.086(3) 0.079(3) 0.001(3) 0.013(3) -0.022(3)
P3 0.0387(5) 0.0443(6) 0.0427(6) 0.0058(5) -0.0035(5) 0.0003(4)
N3 0.053(2) 0.077(2) 0.060(2) 0.030(2) -0.0056(18) -0.0049(18)
C51 0.043(2) 0.059(3) 0.043(2) 0.0155(19) 0.0030(18) -0.0010(19)
C52 0.044(2) 0.059(3) 0.048(2) 0.014(2) -0.0077(19) -0.0068(19)
C53 0.064(3) 0.079(3) 0.046(3) 0.016(2) -0.003(2) -0.016(2)
C54 0.041(2) 0.046(2) 0.050(2) 0.0019(19) 0.0012(19) 0.0013(17)
C55 0.047(2) 0.061(3) 0.062(3) -0.007(2) -0.010(2) 0.000(2)
C56 0.055(3) 0.077(4) 0.092(4) -0.020(3) -0.015(3) -0.003(3)
C57 0.055(3) 0.069(4) 0.117(5) -0.029(4) 0.013(3) -0.014(3)
C58 0.082(4) 0.041(3) 0.108(4) 0.006(3) 0.007(3) 0.002(2)
C59 0.071(3) 0.042(3) 0.065(3) 0.003(2) -0.005(2) 0.002(2)
C60 0.039(2) 0.045(2) 0.043(2) 0.0091(19) -0.0075(17) 0.0030(17)
C61 0.048(2) 0.051(2) 0.059(3) 0.004(2) 0.007(2) 0.0005(19)
C62 0.063(3) 0.088(4) 0.055(3) 0.013(3) 0.013(2) 0.001(3)
C63 0.064(3) 0.079(4) 0.060(3) -0.011(3) -0.003(2) 0.016(3)
C64 0.068(3) 0.047(3) 0.068(3) -0.007(2) -0.011(3) 0.008(2)
C65 0.065(3) 0.046(3) 0.051(3) 0.005(2) -0.008(2) 0.0024(19)
C66 0.041(2) 0.040(2) 0.056(3) -0.0005(19) -0.010(2) 0.0001(16)
C67 0.053(3) 0.056(3) 0.058(3) 0.007(2) -0.013(2) 0.0038(19)
C68 0.065(3) 0.063(3) 0.094(4) 0.011(3) -0.027(3) 0.006(2)
C69 0.046(3) 0.061(3) 0.145(6) 0.009(3) -0.019(3) 0.008(2)
C70 0.054(3) 0.071(3) 0.113(5) -0.009(3) 0.015(3) 0.013(2)
C71 0.055(3) 0.068(3) 0.066(3) -0.011(2) -0.005(2) 0.010(2)
C72 0.046(2) 0.084(3) 0.071(3) 0.034(3) -0.005(2) -0.001(2)
C73 0.098(4) 0.152(6) 0.091(4) 0.071(4) -0.010(3) -0.026(4)
C74 0.113(5) 0.131(5) 0.052(3) -0.008(3) 0.009(3) -0.031(4)
C75 0.070(3) 0.093(4) 0.067(3) 0.007(3) 0.001(3) -0.028(3)
Br1 0.0806(4) 0.0761(4) 0.1148(5) 0.0195(3) -0.0152(3) 0.0132(3)
Br3 0.1926(8) 0.0796(4) 0.0887(5) 0.0034(3) -0.0546(5) 0.0182(4)
O1 0.140(4) 0.081(3) 0.125(3) 0.023(2) 0.026(3) -0.019(2)

loop_
_atom_type_symbol
_atom_type_description
_atom_type_scat_dispersion_real
_atom_type_scat_dispersion_imag
_atom_type_scat_source
C C 0.0033 0.0016 'International Tables Vol C Tables 4.2.6.8 and 6.1.1.4'
H H 0.0000 0.0000 'International Tables Vol C Tables 4.2.6.8 and 6.1.1.4'
Br Br -0.2901 2.4595 'International Tables Vol C Tables 4.2.6.8 and 6.1.1.4'
N N 0.0061 0.0033 'International Tables Vol C Tables 4.2.6.8 and 6.1.1.4'
O O 0.0106 0.0060 'International Tables Vol C Tables 4.2.6.8 and 6.1.1.4'
P P 0.1023 0.0942 'International Tables Vol C Tables 4.2.6.8 and 6.1.1.4'

loop_
_geom_angle_atom_site_label_1
_geom_angle_atom_site_label_2
_geom_angle_atom_site_label_3
_geom_angle
_geom_angle_site_symmetry_1
_geom_angle_site_symmetry_3
_geom_angle_publ_flag
C1 P1 C10 112.31(17) . . ?
C1 P1 C4 114.23(18) . . ?
C10 P1 C4 108.60(17) . . ?
C1 P1 C16 105.96(18) . . ?
C10 P1 C16 108.33(19) . . ?
C4 P1 C16 107.11(17) . . ?
C2 N1 C3 129.3(3) . . ?
C2 N1 H1A 115.1 . . ?
C3 N1 H1A 115.5 . . ?
C2 C1 P1 127.8(3) . . ?
C2 C1 H1B 116.1 . . ?
P1 C1 H1B 116.1 . . ?
N1 C2 C1 124.1(3) . . ?
N1 C2 C22 114.1(3) . . ?
C1 C2 C22 121.8(3) . . ?
N1 C3 C24 109.8(4) . . ?
N1 C3 C25 111.3(4) . . ?
C24 C3 C25 111.1(4) . . ?
N1 C3 C23 106.7(4) . . ?
C24 C3 C23 108.5(5) . . ?
C25 C3 C23 109.3(5) . . ?
C5 C4 C9 118.7(3) . . ?
C5 C4 P1 121.2(3) . . ?
C9 C4 P1 120.1(3) . . ?
C6 C5 C4 120.5(4) . . ?
C6 C5 H5A 119.7 . . ?
C4 C5 H5A 119.7 . . ?
C7 C6 C5 119.7(4) . . ?
C7 C6 H6A 120.1 . . ?
C5 C6 H6A 120.1 . . ?
C8 C7 C6 120.7(4) . . ?
C8 C7 H7A 119.7 . . ?
C6 C7 H7A 119.7 . . ?
C7 C8 C9 120.8(5) . . ?
C7 C8 H8A 119.6 . . ?
C9 C8 H8A 119.6 . . ?
C8 C9 C4 119.6(4) . . ?
C8 C9 H9A 120.2 . . ?
C4 C9 H9A 120.2 . . ?
C11 C10 C15 119.7(4) . . ?
C11 C10 P1 123.3(3) . . ?
C15 C10 P1 117.0(3) . . ?
C10 C11 C12 119.8(4) . . ?
C10 C11 H11A 120.1 . . ?
C12 C11 H11A 120.1 . . ?
C13 C12 C11 120.4(5) . . ?
C13 C12 H12A 119.8 . . ?
C11 C12 H12A 119.8 . . ?
C14 C13 C12 119.7(5) . . ?
C14 C13 H13A 120.2 . . ?
C12 C13 H13A 120.2 . . ?
C13 C14 C15 121.7(4) . . ?
C13 C14 H14A 119.2 . . ?
C15 C14 H14A 119.2 . . ?
C14 C15 C10 118.8(4) . . ?
C14 C15 H15A 120.6 . . ?
C10 C15 H15A 120.6 . . ?
C17 C16 C21 119.4(4) . . ?
C17 C16 P1 122.5(3) . . ?
C21 C16 P1 118.1(3) . . ?
C16 C17 C18 121.1(5) . . ?
C16 C17 H17A 119.4 . . ?
C18 C17 H17A 119.4 . . ?
C17 C18 C19 119.1(5) . . ?
C17 C18 H18A 120.5 . . ?
C19 C18 H18A 120.5 . . ?
C20 C19 C18 120.6(5) . . ?
C20 C19 H19A 119.7 . . ?
C18 C19 H19A 119.7 . . ?
C19 C20 C21 120.0(5) . . ?
C19 C20 H20A 120.0 . . ?
C21 C20 H20A 120.0 . . ?
C20 C21 C16 119.8(5) . . ?
C20 C21 H21A 120.1 . . ?
C16 C21 H21A 120.1 . . ?
C2 C22 H22A 109.5 . . ?
C2 C22 H22B 109.5 . . ?
H22A C22 H22B 109.5 . . ?
C2 C22 H22C 109.5 . . ?
H22A C22 H22C 109.5 . . ?
H22B C22 H22C 109.5 . . ?
C3 C23 H23A 109.5 . . ?
C3 C23 H23B 109.5 . . ?
H23A C23 H23B 109.5 . . ?
C3 C23 H23C 109.5 . . ?
H23A C23 H23C 109.5 . . ?
H23B C23 H23C 109.5 . . ?
C3 C24 H24A 109.5 . . ?
C3 C24 H24B 109.5 . . ?
H24A C24 H24B 109.5 . . ?
C3 C24 H24C 109.5 . . ?
H24A C24 H24C 109.5 . . ?
H24B C24 H24C 109.5 . . ?
C3 C25 H25A 109.5 . . ?
C3 C25 H25B 109.5 . . ?
H25A C25 H25B 109.5 . . ?
C3 C25 H25C 109.5 . . ?
H25A C25 H25C 109.5 . . ?
H25B C25 H25C 109.5 . . ?
C51 P3 C60 113.36(18) . . ?
C51 P3 C66 106.33(18) . . ?
C60 P3 C66 107.97(17) . . ?
C51 P3 C54 114.41(18) . . ?
C60 P3 C54 109.09(18) . . ?
C66 P3 C54 105.12(17) . . ?
C52 N3 C53 129.5(4) . . ?
C52 N3 H3A 115.2 . . ?
C53 N3 H3A 115.3 . . ?
C52 C51 P3 128.4(3) . . ?
C52 C51 H51A 115.8 . . ?
P3 C51 H51A 115.8 . . ?
N3 C52 C51 124.0(4) . . ?
N3 C52 C72 113.2(3) . . ?
C51 C52 C72 122.8(4) . . ?
N3 C53 C74 108.6(4) . . ?
N3 C53 C75 111.7(4) . . ?
C74 C53 C75 112.3(4) . . ?
N3 C53 C73 105.0(4) . . ?
C74 C53 C73 111.0(4) . . ?
C75 C53 C73 107.9(4) . . ?
C55 C54 C59 119.2(4) . . ?
C55 C54 P3 120.7(3) . . ?
C59 C54 P3 120.0(3) . . ?
C56 C55 C54 119.7(4) . . ?
C56 C55 H55A 120.1 . . ?
C54 C55 H55A 120.1 . . ?
C57 C56 C55 120.8(5) . . ?
C57 C56 H56A 119.6 . . ?
C55 C56 H56A 119.6 . . ?
C56 C57 C58 120.4(5) . . ?
C56 C57 H57A 119.8 . . ?
C58 C57 H57A 119.8 . . ?
C57 C58 C59 120.3(5) . . ?
C57 C58 H58A 119.9 . . ?
C59 C58 H58A 119.9 . . ?
C58 C59 C54 119.6(4) . . ?
C58 C59 H59A 120.2 . . ?
C54 C59 H59A 120.2 . . ?
C61 C60 C65 118.6(4) . . ?
C61 C60 P3 122.2(3) . . ?
C65 C60 P3 119.2(3) . . ?
C60 C61 C62 120.3(4) . . ?
C60 C61 H61A 119.9 . . ?
C62 C61 H61A 119.9 . . ?
C63 C62 C61 120.2(4) . . ?
C63 C62 H62A 119.9 . . ?
C61 C62 H62A 119.9 . . ?
C64 C63 C62 119.9(4) . . ?
C64 C63 H63A 120.1 . . ?
C62 C63 H63A 120.1 . . ?
C63 C64 C65 121.5(4) . . ?
C63 C64 H64A 119.3 . . ?
C65 C64 H64A 119.3 . . ?
C64 C65 C60 119.6(4) . . ?
C64 C65 H65A 120.2 . . ?
C60 C65 H65A 120.2 . . ?
C67 C66 C71 119.7(4) . . ?
C67 C66 P3 121.1(3) . . ?
C71 C66 P3 119.2(3) . . ?
C68 C67 C66 120.3(4) . . ?
C68 C67 H67A 119.9 . . ?
C66 C67 H67A 119.9 . . ?
C69 C68 C67 119.6(5) . . ?
C69 C68 H68A 120.2 . . ?
C67 C68 H68A 120.2 . . ?
C68 C69 C70 121.0(5) . . ?
C68 C69 H69A 119.5 . . ?
C70 C69 H69A 119.5 . . ?
C69 C70 C71 120.2(5) . . ?
C69 C70 H70A 119.9 . . ?
C71 C70 H70A 119.9 . . ?
C70 C71 C66 119.3(4) . . ?
C70 C71 H71A 120.4 . . ?
C66 C71 H71A 120.4 . . ?
C52 C72 H72A 109.5 . . ?
C52 C72 H72B 109.5 . . ?
H72A C72 H72B 109.5 . . ?
C52 C72 H72C 109.5 . . ?
H72A C72 H72C 109.5 . . ?
H72B C72 H72C 109.5 . . ?
C53 C73 H73A 109.5 . . ?
C53 C73 H73B 109.5 . . ?
H73A C73 H73B 109.5 . . ?
C53 C73 H73C 109.5 . . ?
H73A C73 H73C 109.5 . . ?
H73B C73 H73C 109.5 . . ?
C53 C74 H74A 109.5 . . ?
C53 C74 H74B 109.5 . . ?
H74A C74 H74B 109.5 . . ?
C53 C74 H74C 109.5 . . ?
H74A C74 H74C 109.5 . . ?
H74B C74 H74C 109.5 . . ?
C53 C75 H75A 109.5 . . ?
C53 C75 H75B 109.5 . . ?
H75A C75 H75B 109.5 . . ?
C53 C75 H75C 109.5 . . ?
H75A C75 H75C 109.5 . . ?
H75B C75 H75C 109.5 . . ?
H1 O1 H2 119.8 . . ?

loop_
_geom_bond_atom_site_label_1
_geom_bond_atom_site_label_2
_geom_bond_distance
_geom_bond_site_symmetry_2
_geom_bond_publ_flag
P1 C1 1.730(4) . ?
P1 C10 1.802(4) . ?
P1 C4 1.805(4) . ?
P1 C16 1.807(4) . ?
N1 C2 1.326(4) . ?
N1 C3 1.478(5) . ?
N1 H1A 0.8591 . ?
C1 C2 1.367(5) . ?
C1 H1B 0.9300 . ?
C2 C22 1.515(5) . ?
C3 C24 1.508(7) . ?
C3 C25 1.508(6) . ?
C3 C23 1.518(7) . ?
C4 C5 1.383(5) . ?
C4 C9 1.394(5) . ?
C5 C6 1.383(5) . ?
C5 H5A 0.9300 . ?
C6 C7 1.360(6) . ?
C6 H6A 0.9300 . ?
C7 C8 1.357(7) . ?
C7 H7A 0.9300 . ?
C8 C9 1.376(6) . ?
C8 H8A 0.9300 . ?
C9 H9A 0.9300 . ?
C10 C11 1.374(5) . ?
C10 C15 1.402(5) . ?
C11 C12 1.384(6) . ?
C11 H11A 0.9300 . ?
C12 C13 1.381(6) . ?
C12 H12A 0.9300 . ?
C13 C14 1.347(6) . ?
C13 H13A 0.9300 . ?
C14 C15 1.381(6) . ?
C14 H14A 0.9300 . ?
C15 H15A 0.9300 . ?
C16 C17 1.375(6) . ?
C16 C21 1.392(6) . ?
C17 C18 1.381(6) . ?
C17 H17A 0.9300 . ?
C18 C19 1.385(8) . ?
C18 H18A 0.9300 . ?
C19 C20 1.374(8) . ?
C19 H19A 0.9300 . ?
C20 C21 1.386(6) . ?
C20 H20A 0.9300 . ?
C21 H21A 0.9300 . ?
C22 H22A 0.9600 . ?
C22 H22B 0.9600 . ?
C22 H22C 0.9600 . ?
C23 H23A 0.9600 . ?
C23 H23B 0.9600 . ?
C23 H23C 0.9600 . ?
C24 H24A 0.9600 . ?
C24 H24B 0.9600 . ?
C24 H24C 0.9600 . ?
C25 H25A 0.9600 . ?
C25 H25B 0.9600 . ?
C25 H25C 0.9600 . ?
P3 C51 1.728(4) . ?
P3 C60 1.800(4) . ?
P3 C66 1.806(4) . ?
P3 C54 1.808(4) . ?
N3 C52 1.330(4) . ?
N3 C53 1.471(5) . ?
N3 H3A 0.8594 . ?
C51 C52 1.371(5) . ?
C51 H51A 0.9300 . ?
C52 C72 1.505(5) . ?
C53 C74 1.511(7) . ?
C53 C75 1.526(6) . ?
C53 C73 1.535(6) . ?
C54 C55 1.379(5) . ?
C54 C59 1.393(5) . ?
C55 C56 1.378(6) . ?
C55 H55A 0.9300 . ?
C56 C57 1.357(7) . ?
C56 H56A 0.9300 . ?
C57 C58 1.358(7) . ?
C57 H57A 0.9300 . ?
C58 C59 1.383(6) . ?
C58 H58A 0.9300 . ?
C59 H59A 0.9300 . ?
C60 C61 1.385(5) . ?
C60 C65 1.393(5) . ?
C61 C62 1.387(6) . ?
C61 H61A 0.9300 . ?
C62 C63 1.370(6) . ?
C62 H62A 0.9300 . ?
C63 C64 1.348(6) . ?
C63 H63A 0.9300 . ?
C64 C65 1.381(6) . ?
C64 H64A 0.9300 . ?
C65 H65A 0.9300 . ?
C66 C67 1.379(5) . ?
C66 C71 1.395(5) . ?
C67 C68 1.377(6) . ?
C67 H67A 0.9300 . ?
C68 C69 1.367(7) . ?
C68 H68A 0.9300 . ?
C69 C70 1.367(7) . ?
C69 H69A 0.9300 . ?
C70 C71 1.377(6) . ?
C70 H70A 0.9300 . ?
C71 H71A 0.9300 . ?
C72 H72A 0.9600 . ?
C72 H72B 0.9600 . ?
C72 H72C 0.9600 . ?
C73 H73A 0.9600 . ?
C73 H73B 0.9600 . ?
C73 H73C 0.9600 . ?
C74 H74A 0.9600 . ?
C74 H74B 0.9600 . ?
C74 H74C 0.9600 . ?
C75 H75A 0.9600 . ?
C75 H75B 0.9600 . ?
C75 H75C 0.9600 . ?
O1 H1 0.9320 . ?
O1 H2 0.7761 . ?

loop_
_cod_related_entry_id
_cod_related_entry_database
_cod_related_entry_code
1 ChemSpider 30660771
